data_7051377
loop_
_publ_author_name
'Hemmert, Catherine'
'Gornitzka, Heinz'
'Meunier, Bernard'

_publ_section_title
;
 Unprecedented amido-bridged dinuclear mixed-valence cobalt complexes:
 first structure of a dinuclear \m-OMe Co(II)/Co(III) complex
;
_journal_issue 12
_journal_name_full 'New Journal of Chemistry'
_journal_page_first 949
_journal_paper_doi 10.1039/b007907n
_journal_volume 24
_journal_year 2000
_chemical_formula_sum 'C30 H34 Co2 N5 O8'
_chemical_formula_weight 710.48
_chemical_name_systematic
; 
 ? 
;
_space_group_IT_number 14
_symmetry_cell_setting monoclinic
_symmetry_space_group_name_Hall '-P 2yn'
_symmetry_space_group_name_H-M 'P 1 21/n 1'
_atom_sites_solution_hydrogens geom
_atom_sites_solution_primary direct
_atom_sites_solution_secondary difmap
_audit_creation_method SHELXL-97
_cell_angle_alpha 90.00
_cell_angle_beta 96.54(2)
_cell_angle_gamma 90.00
_cell_formula_units_Z 4
_cell_length_a 11.450(2)
_cell_length_b 14.7600(10)
_cell_length_c 17.806(3)
_cell_measurement_reflns_used 5000
_cell_measurement_temperature 173(2)
_cell_measurement_theta_max 24.13
_cell_measurement_theta_min 1.80
_cell_volume 2989.7(8)
_computing_cell_refinement STOE-IPDS
_computing_data_collection STOE-IPDS
_computing_data_reduction STOE-IPDS
_computing_molecular_graphics 'ZORTEP (Zsolnai, 1998)'
_computing_publication_material 'SHELXL-97 (Sheldrick, 1997)'
_computing_structure_refinement 'SHELXL-97 (Sheldrick, 1997)'
_computing_structure_solution 'SHELXS-97 (Sheldrick, 1990)'
_diffrn_ambient_temperature 173(2)
_diffrn_measured_fraction_theta_full 0.989
_diffrn_measured_fraction_theta_max 0.989
_diffrn_measurement_device_type STOE-IPDS
_diffrn_measurement_method phi-rotation
_diffrn_radiation_monochromator graphite
_diffrn_radiation_source 'fine-focus sealed tube'
_diffrn_radiation_type MoK\a
_diffrn_radiation_wavelength 0.71073
_diffrn_reflns_av_R_equivalents 0.0754
_diffrn_reflns_av_sigmaI/netI 0.0492
_diffrn_reflns_limit_h_max 13
_diffrn_reflns_limit_h_min -13
_diffrn_reflns_limit_k_max 16
_diffrn_reflns_limit_k_min -16
_diffrn_reflns_limit_l_max 20
_diffrn_reflns_limit_l_min -20
_diffrn_reflns_number 23542
_diffrn_reflns_theta_full 24.13
_diffrn_reflns_theta_max 24.13
_diffrn_reflns_theta_min 1.80
_exptl_absorpt_coefficient_mu 1.170
_exptl_absorpt_correction_T_max 0.8824
_exptl_absorpt_correction_T_min 0.6498
_exptl_absorpt_correction_type numerical
_exptl_crystal_colour red
_exptl_crystal_density_diffrn 1.578
_exptl_crystal_density_method 'not measured'
_exptl_crystal_description plate
_exptl_crystal_F_000 1468
_exptl_crystal_size_max 0.40
_exptl_crystal_size_mid 0.30
_exptl_crystal_size_min 0.05
_refine_diff_density_max 0.653
_refine_diff_density_min -0.518
_refine_diff_density_rms 0.078
_refine_ls_extinction_method none
_refine_ls_goodness_of_fit_ref 1.016
_refine_ls_hydrogen_treatment mixed
_refine_ls_matrix_type full
_refine_ls_number_parameters 430
_refine_ls_number_reflns 4726
_refine_ls_number_restraints 154
_refine_ls_restrained_S_all 1.001
_refine_ls_R_factor_all 0.0618
_refine_ls_R_factor_gt 0.0418
_refine_ls_shift/su_max 0.001
_refine_ls_shift/su_mean 0.000
_refine_ls_structure_factor_coef Fsqd
_refine_ls_weighting_details 'w=1/[\s^2^(Fo^2^)+(0.0642P)^2^+0.0000P] where P=(Fo^2^+2Fc^2^)/3'
_refine_ls_weighting_scheme calc
_refine_ls_wR_factor_gt 0.0960
_refine_ls_wR_factor_ref 0.1039
_reflns_number_gt 3558
_reflns_number_total 4726
_reflns_threshold_expression >2sigma(I)
_cod_data_source_file b007907n.txt
_cod_data_source_block 1
_cod_depositor_comments
;
The following automatic conversions were performed:

'_refine_ls_weighting_scheme' value 'calc
w=1/[\s^2^(Fo^2^)+(0.0642P)^2^+0.0000P] where P=(Fo^2^+2Fc^2^)/3' was
changed to 'calc'. New tag '_refine_ls_weighting_details' was
created. The value of the new tag was set to
'w=1/[\s^2^(Fo^2^)+(0.0642P)^2^+0.0000P] where P=(Fo^2^+2Fc^2^)/3'.

Automatic conversion script
Id: cif_fix_values 3143 2015-03-26 13:38:13Z robertas 
;
_cod_original_sg_symbol_H-M P2(1)/n
_cod_database_code 7051377

loop_
_symmetry_equiv_pos_as_xyz
'x, y, z'
'x+1/2, -y+1/2, z+1/2'
'-x, -y, -z'
'-x-1/2, y-1/2, -z-1/2'

loop_
_atom_site_label
_atom_site_type_symbol
_atom_site_fract_x
_atom_site_fract_y
_atom_site_fract_z
_atom_site_U_iso_or_equiv
_atom_site_adp_type
_atom_site_occupancy
_atom_site_calc_flag
_atom_site_refinement_flags
_atom_site_disorder_assembly
_atom_site_disorder_group
Co1 Co 0.62540(4) 0.29993(3) 0.73702(3) 0.02623(15) Uani 1 d U . .
Co2 Co 0.39177(4) 0.23902(3) 0.78400(2) 0.02215(14) Uani 1 d U . .
O1 O 0.5534(2) 0.23756(19) 0.81506(14) 0.0324(6) Uani 1 d U . .
H1O H 0.556(4) 0.222(3) 0.851(2) 0.039 Uiso 1 d . . .
N1 N 0.4280(2) 0.31154(18) 0.70183(14) 0.0208(6) Uani 1 d U . .
N2 N 0.6070(3) 0.4293(2) 0.69469(16) 0.0299(7) Uani 1 d U . .
C1 C 0.6978(4) 0.4700(3) 0.6671(2) 0.0392(9) Uani 1 d U . .
H1 H 0.7737 0.4436 0.6773 0.047 Uiso 1 calc R . .
C2 C 0.6862(4) 0.5481(3) 0.6249(2) 0.0435(10) Uani 1 d U . .
H2 H 0.7522 0.5754 0.6061 0.052 Uiso 1 calc R . .
C3 C 0.5765(4) 0.5853(3) 0.6108(2) 0.0421(10) Uani 1 d U . .
H3 H 0.5657 0.6397 0.5823 0.051 Uiso 1 calc R . .
C4 C 0.4808(4) 0.5441(3) 0.63797(19) 0.0343(9) Uani 1 d U . .
H4 H 0.4044 0.5697 0.6284 0.041 Uiso 1 calc R . .
C5 C 0.4990(3) 0.4645(2) 0.67953(18) 0.0273(8) Uani 1 d U . .
N3 N 0.3794(2) 0.35123(19) 0.83627(15) 0.0242(6) Uani 1 d U . .
C6 C 0.3614(3) 0.3612(2) 0.90945(18) 0.0287(8) Uani 1 d U . .
H6 H 0.3407 0.3097 0.9370 0.034 Uiso 1 calc R . .
C7 C 0.3722(3) 0.4441(3) 0.94543(19) 0.0327(9) Uani 1 d U . .
H7 H 0.3578 0.4497 0.9967 0.039 Uiso 1 calc R . .
C8 C 0.4041(3) 0.5185(3) 0.9062(2) 0.0342(9) Uani 1 d U . .
H8 H 0.4142 0.5757 0.9305 0.041 Uiso 1 calc R . .
C9 C 0.4213(3) 0.5095(2) 0.83118(19) 0.0293(8) Uani 1 d U . .
H9 H 0.4431 0.5603 0.8032 0.035 Uiso 1 calc R . .
C10 C 0.4063(3) 0.4252(2) 0.79714(18) 0.0237(7) Uani 1 d U . .
C11 C 0.4010(3) 0.4107(2) 0.71182(18) 0.0235(7) Uani 1 d U . .
C12 C 0.2790(3) 0.4479(2) 0.68249(19) 0.0294(8) Uani 1 d U . .
H12A H 0.2648 0.4392 0.6276 0.044 Uiso 1 calc R . .
H12B H 0.2755 0.5126 0.6942 0.044 Uiso 1 calc R . .
H12C H 0.2188 0.4155 0.7069 0.044 Uiso 1 calc R . .
N4 N 0.2337(2) 0.24501(18) 0.73374(14) 0.0230(6) Uani 1 d U . .
C13 C 0.1327(3) 0.2435(2) 0.7651(2) 0.0278(8) Uani 1 d U . .
H13 H 0.1348 0.2353 0.8182 0.033 Uiso 1 calc R . .
C14 C 0.0261(3) 0.2537(3) 0.7217(2) 0.0339(9) Uani 1 d U . .
H14 H -0.0449 0.2538 0.7446 0.041 Uiso 1 calc R . .
C15 C 0.0236(3) 0.2637(3) 0.6439(2) 0.0360(9) Uani 1 d U . .
H15 H -0.0493 0.2691 0.6129 0.043 Uiso 1 calc R . .
C16 C 0.1292(3) 0.2658(3) 0.6119(2) 0.0319(8) Uani 1 d U . .
H16 H 0.1294 0.2727 0.5588 0.038 Uiso 1 calc R . .
C17 C 0.2321(3) 0.2577(2) 0.65818(18) 0.0254(7) Uani 1 d U . .
N5 N 0.4159(2) 0.14011(19) 0.71802(15) 0.0231(6) Uani 1 d U . .
C18 C 0.4493(3) 0.0551(2) 0.7361(2) 0.0282(8) Uani 1 d U . .
H18 H 0.4607 0.0377 0.7878 0.034 Uiso 1 calc R . .
C19 C 0.4673(3) -0.0076(2) 0.6814(2) 0.0340(9) Uani 1 d U . .
H19 H 0.4900 -0.0679 0.6948 0.041 Uiso 1 calc R . .
C20 C 0.4517(3) 0.0188(3) 0.6066(2) 0.0359(9) Uani 1 d U . .
H20 H 0.4632 -0.0235 0.5680 0.043 Uiso 1 calc R . .
C21 C 0.4195(3) 0.1066(3) 0.5879(2) 0.0313(8) Uani 1 d U . .
H21 H 0.4099 0.1258 0.5366 0.038 Uiso 1 calc R . .
C22 C 0.4017(3) 0.1661(2) 0.64533(18) 0.0240(7) Uani 1 d U . .
C23 C 0.3588(3) 0.2634(2) 0.63773(17) 0.0251(7) Uani 1 d U . .
C24 C 0.3740(3) 0.3029(3) 0.56011(18) 0.0312(8) Uani 1 d U . .
H24A H 0.3438 0.3651 0.5570 0.047 Uiso 1 calc R . .
H24B H 0.3303 0.2660 0.5207 0.047 Uiso 1 calc R . .
H24C H 0.4576 0.3031 0.5529 0.047 Uiso 1 calc R . .
O2 O 0.6589(2) 0.24848(18) 0.63975(14) 0.0383(6) Uani 1 d U . .
O3 O 0.7531(3) 0.1654(3) 0.56378(16) 0.0665(10) Uani 1 d U . .
C25 C 0.7215(3) 0.1807(3) 0.6269(2) 0.0340(9) Uani 1 d U . .
C26 C 0.7574(4) 0.1171(3) 0.6901(2) 0.0466(10) Uani 1 d U . .
H26A H 0.6942 0.0734 0.6945 0.070 Uiso 1 calc R . .
H26B H 0.7729 0.1513 0.7374 0.070 Uiso 1 calc R . .
H26C H 0.8288 0.0849 0.6801 0.070 Uiso 1 calc R . .
O4 O 0.7866(2) 0.31368(18) 0.79682(14) 0.0345(6) Uani 1 d U . .
O5 O 0.9049(2) 0.3294(2) 0.90276(14) 0.0407(7) Uani 1 d U . .
C27 C 0.8095(3) 0.3407(2) 0.86494(19) 0.0285(8) Uani 1 d U . .
C28 C 0.7153(4) 0.3909(3) 0.9012(2) 0.0431(10) Uani 1 d U . .
H28A H 0.6787 0.3498 0.9349 0.065 Uiso 1 calc R . .
H28B H 0.6555 0.4133 0.8619 0.065 Uiso 1 calc R . .
H28C H 0.7507 0.4422 0.9305 0.065 Uiso 1 calc R . .
O6 O 0.3491(2) 0.16080(16) 0.86520(12) 0.0283(5) Uani 1 d DU . .
O7 O 0.5223(14) 0.126(5) 0.928(4) 0.059(12) Uani 0.30(8) d PDU A 1
C29 C 0.4127(4) 0.1390(3) 0.9264(2) 0.0380(9) Uani 1 d DU . .
C30 C 0.3512(4) 0.0865(3) 0.9830(2) 0.0448(10) Uani 1 d DU . .
H30A H 0.3489 0.0221 0.9694 0.067 Uiso 1 calc R . .
H30B H 0.2708 0.1093 0.9830 0.067 Uiso 1 calc R . .
H30C H 0.3940 0.0939 1.0335 0.067 Uiso 1 calc R . .
O7' O 0.5139(15) 0.168(2) 0.9462(6) 0.054(4) Uani 0.70(8) d PDU A 2
O8 O 1.1156(3) 0.2423(3) 0.94596(18) 0.0543(9) Uani 1 d . . .
H8A H 1.043(5) 0.282(4) 0.930(3) 0.081 Uiso 1 d . . .
H8B H 1.147(5) 0.268(4) 0.983(4) 0.081 Uiso 1 d . . .

loop_
_atom_site_aniso_label
_atom_site_aniso_U_11
_atom_site_aniso_U_22
_atom_site_aniso_U_33
_atom_site_aniso_U_23
_atom_site_aniso_U_13
_atom_site_aniso_U_12
Co1 0.0264(3) 0.0284(3) 0.0253(2) -0.00011(19) 0.00906(18) 0.0012(2)
Co2 0.0237(2) 0.0234(3) 0.0206(2) 0.00070(18) 0.00779(17) -0.00011(19)
O1 0.0265(13) 0.0426(16) 0.0288(13) 0.0089(12) 0.0064(11) -0.0010(11)
N1 0.0240(14) 0.0196(15) 0.0195(13) 0.0012(10) 0.0056(11) 0.0020(11)
N2 0.0308(16) 0.0277(17) 0.0329(16) -0.0010(12) 0.0111(13) -0.0041(13)
C1 0.039(2) 0.036(2) 0.045(2) -0.0017(17) 0.0169(18) -0.0035(18)
C2 0.055(3) 0.039(2) 0.040(2) 0.0031(18) 0.025(2) -0.012(2)
C3 0.057(3) 0.037(2) 0.035(2) 0.0110(17) 0.0175(19) -0.002(2)
C4 0.046(2) 0.031(2) 0.0284(19) 0.0027(15) 0.0145(17) 0.0030(17)
C5 0.033(2) 0.0276(19) 0.0224(16) -0.0026(14) 0.0099(15) -0.0037(15)
N3 0.0247(15) 0.0265(16) 0.0227(14) 0.0000(11) 0.0081(11) 0.0004(12)
C6 0.032(2) 0.030(2) 0.0252(17) 0.0015(14) 0.0115(15) -0.0007(16)
C7 0.042(2) 0.036(2) 0.0232(17) -0.0053(15) 0.0138(16) -0.0019(17)
C8 0.043(2) 0.027(2) 0.0337(19) -0.0076(15) 0.0075(17) 0.0009(17)
C9 0.036(2) 0.0256(19) 0.0276(18) 0.0016(14) 0.0106(16) -0.0002(16)
C10 0.0229(17) 0.0248(19) 0.0250(17) 0.0020(13) 0.0101(13) 0.0039(15)
C11 0.0259(17) 0.0218(18) 0.0240(16) -0.0007(13) 0.0082(14) -0.0008(14)
C12 0.0338(19) 0.026(2) 0.0292(18) 0.0004(15) 0.0071(15) 0.0057(16)
N4 0.0238(14) 0.0226(16) 0.0235(14) -0.0019(11) 0.0075(11) 0.0001(12)
C13 0.0293(19) 0.0252(19) 0.0310(18) -0.0007(15) 0.0122(14) -0.0004(15)
C14 0.0273(19) 0.032(2) 0.045(2) -0.0072(16) 0.0144(16) -0.0038(16)
C15 0.0274(19) 0.033(2) 0.046(2) -0.0002(17) -0.0026(16) 0.0018(17)
C16 0.035(2) 0.030(2) 0.0308(18) -0.0034(15) 0.0026(15) -0.0002(17)
C17 0.0274(18) 0.0225(19) 0.0272(17) -0.0053(14) 0.0069(14) -0.0003(15)
N5 0.0220(14) 0.0236(15) 0.0252(14) 0.0009(11) 0.0087(11) -0.0004(12)
C18 0.0253(18) 0.030(2) 0.0310(18) 0.0030(15) 0.0108(15) -0.0012(15)
C19 0.038(2) 0.024(2) 0.043(2) 0.0004(16) 0.0171(17) 0.0041(17)
C20 0.043(2) 0.027(2) 0.040(2) -0.0089(16) 0.0164(18) 0.0000(18)
C21 0.034(2) 0.033(2) 0.0290(18) -0.0024(15) 0.0121(15) -0.0002(17)
C22 0.0199(17) 0.0275(18) 0.0261(17) -0.0016(14) 0.0092(13) -0.0027(14)
C23 0.0281(18) 0.0292(19) 0.0192(16) -0.0001(13) 0.0082(13) 0.0013(15)
C24 0.040(2) 0.033(2) 0.0214(17) 0.0009(15) 0.0076(15) 0.0033(17)
O2 0.0423(16) 0.0433(17) 0.0309(13) -0.0019(12) 0.0112(11) 0.0082(13)
O3 0.073(2) 0.090(3) 0.0398(16) -0.0097(16) 0.0205(16) 0.032(2)
C25 0.0253(19) 0.041(2) 0.037(2) -0.0069(17) 0.0076(15) -0.0018(17)
C26 0.046(3) 0.044(3) 0.051(2) -0.0001(19) 0.007(2) 0.006(2)
O4 0.0252(13) 0.0455(17) 0.0339(14) -0.0035(11) 0.0081(10) -0.0002(12)
O5 0.0340(15) 0.0480(17) 0.0395(15) 0.0044(12) 0.0022(12) -0.0016(13)
C27 0.027(2) 0.029(2) 0.0308(19) 0.0054(15) 0.0066(15) -0.0062(16)
C28 0.043(2) 0.046(3) 0.040(2) -0.0129(19) 0.0023(18) 0.002(2)
O6 0.0314(13) 0.0310(14) 0.0231(12) 0.0027(10) 0.0063(10) -0.0020(11)
O7 0.035(5) 0.08(3) 0.065(16) 0.037(18) 0.000(6) -0.003(7)
C29 0.042(2) 0.043(2) 0.0297(19) 0.0034(17) 0.0073(17) -0.0036(19)
C30 0.055(3) 0.049(3) 0.031(2) 0.0098(18) 0.0063(18) -0.009(2)
O7' 0.051(3) 0.077(10) 0.031(4) 0.018(4) -0.007(2) -0.025(5)
O8 0.0457(19) 0.076(2) 0.0427(17) -0.0071(16) 0.0121(14) 0.0077(17)

loop_
_atom_type_symbol
_atom_type_description
_atom_type_scat_dispersion_real
_atom_type_scat_dispersion_imag
_atom_type_scat_source
C C 0.0033 0.0016 'International Tables Vol C Tables 4.2.6.8 and 6.1.1.4'
H H 0.0000 0.0000 'International Tables Vol C Tables 4.2.6.8 and 6.1.1.4'
N N 0.0061 0.0033 'International Tables Vol C Tables 4.2.6.8 and 6.1.1.4'
O O 0.0106 0.0060 'International Tables Vol C Tables 4.2.6.8 and 6.1.1.4'
Co Co 0.3494 0.9721 'International Tables Vol C Tables 4.2.6.8 and 6.1.1.4'

loop_
_geom_angle_atom_site_label_1
_geom_angle_atom_site_label_2
_geom_angle_atom_site_label_3
_geom_angle
_geom_angle_site_symmetry_1
_geom_angle_site_symmetry_3
_geom_angle_publ_flag
O1 Co1 O2 126.30(12) . . ?
O1 Co1 O4 96.15(11) . . ?
O2 Co1 O4 104.06(11) . . ?
O1 Co1 N2 132.33(11) . . ?
O2 Co1 N2 93.32(11) . . ?
O4 Co1 N2 98.55(12) . . ?
O1 Co1 N1 75.07(10) . . ?
O2 Co1 N1 94.23(10) . . ?
O4 Co1 N1 161.42(9) . . ?
N2 Co1 N1 76.84(11) . . ?
O1 Co2 N1 86.49(11) . . ?
O1 Co2 N3 89.54(12) . . ?
N1 Co2 N3 85.50(11) . . ?
O1 Co2 N5 88.02(12) . . ?
N1 Co2 N5 84.11(11) . . ?
N3 Co2 N5 169.45(11) . . ?
O1 Co2 N4 169.40(11) . . ?
N1 Co2 N4 83.80(12) . . ?
N3 Co2 N4 93.92(12) . . ?
N5 Co2 N4 86.77(11) . . ?
O1 Co2 O6 95.54(11) . . ?
N1 Co2 O6 177.16(11) . . ?
N3 Co2 O6 96.48(11) . . ?
N5 Co2 O6 93.97(11) . . ?
N4 Co2 O6 94.02(11) . . ?
Co2 O1 Co1 105.73(12) . . ?
C23 N1 C11 117.0(3) . . ?
C23 N1 Co2 100.24(19) . . ?
C11 N1 Co2 112.99(18) . . ?
C23 N1 Co1 126.6(2) . . ?
C11 N1 Co1 104.46(19) . . ?
Co2 N1 Co1 92.43(11) . . ?
C5 N2 C1 119.3(3) . . ?
C5 N2 Co1 119.2(2) . . ?
C1 N2 Co1 119.9(3) . . ?
N2 C1 C2 123.0(4) . . ?
C3 C2 C1 117.8(4) . . ?
C2 C3 C4 120.4(4) . . ?
C3 C4 C5 118.6(4) . . ?
N2 C5 C4 120.9(3) . . ?
N2 C5 C11 114.9(3) . . ?
C4 C5 C11 124.3(3) . . ?
C10 N3 C6 118.6(3) . . ?
C10 N3 Co2 114.5(2) . . ?
C6 N3 Co2 126.3(2) . . ?
N3 C6 C7 122.0(3) . . ?
C8 C7 C6 119.2(3) . . ?
C7 C8 C9 119.4(3) . . ?
C8 C9 C10 119.1(3) . . ?
N3 C10 C9 121.6(3) . . ?
N3 C10 C11 114.4(3) . . ?
C9 C10 C11 123.4(3) . . ?
N1 C11 C10 105.5(3) . . ?
N1 C11 C12 119.7(3) . . ?
C10 C11 C12 102.7(3) . . ?
N1 C11 C5 106.7(3) . . ?
C10 C11 C5 110.5(3) . . ?
C12 C11 C5 111.3(3) . . ?
C13 N4 C17 120.1(3) . . ?
C13 N4 Co2 127.9(2) . . ?
C17 N4 Co2 111.9(2) . . ?
N4 C13 C14 121.1(3) . . ?
C13 C14 C15 119.2(3) . . ?
C14 C15 C16 119.3(3) . . ?
C17 C16 C15 118.7(3) . . ?
N4 C17 C16 121.6(3) . . ?
N4 C17 C23 109.6(3) . . ?
C16 C17 C23 128.7(3) . . ?
C18 N5 C22 120.0(3) . . ?
C18 N5 Co2 128.6(2) . . ?
C22 N5 Co2 111.3(2) . . ?
N5 C18 C19 121.3(3) . . ?
C18 C19 C20 118.7(3) . . ?
C21 C20 C19 120.1(3) . . ?
C20 C21 C22 118.4(3) . . ?
N5 C22 C21 121.4(3) . . ?
N5 C22 C23 111.0(3) . . ?
C21 C22 C23 127.5(3) . . ?
N1 C23 C22 104.1(3) . . ?
N1 C23 C24 113.9(3) . . ?
C22 C23 C24 111.9(3) . . ?
N1 C23 C17 106.1(2) . . ?
C22 C23 C17 103.4(3) . . ?
C24 C23 C17 116.3(3) . . ?
C25 O2 Co1 129.4(2) . . ?
O3 C25 O2 122.5(4) . . ?
O3 C25 C26 119.2(4) . . ?
O2 C25 C26 118.3(3) . . ?
C27 O4 Co1 127.3(2) . . ?
O5 C27 O4 123.6(3) . . ?
O5 C27 C28 117.7(3) . . ?
O4 C27 C28 118.7(3) . . ?
C29 O6 Co2 127.8(2) . . ?
O7' C29 O7 33(3) . . ?
O7' C29 O6 125.0(7) . . ?
O7 C29 O6 122(2) . . ?
O7' C29 C30 118.5(5) . . ?
O7 C29 C30 116.3(10) . . ?
O6 C29 C30 115.8(4) . . ?

loop_
_geom_bond_atom_site_label_1
_geom_bond_atom_site_label_2
_geom_bond_distance
_geom_bond_site_symmetry_2
_geom_bond_publ_flag
Co1 O1 1.928(3) . ?
Co1 O2 1.968(2) . ?
Co1 O4 2.033(3) . ?
Co1 N2 2.054(3) . ?
Co1 N1 2.283(3) . ?
Co2 O1 1.871(3) . ?
Co2 N1 1.896(3) . ?
Co2 N3 1.913(3) . ?
Co2 N5 1.914(3) . ?
Co2 N4 1.927(3) . ?
Co2 O6 1.955(2) . ?
N1 C23 1.493(4) . ?
N1 C11 1.511(4) . ?
N2 C5 1.340(5) . ?
N2 C1 1.342(5) . ?
C1 C2 1.376(6) . ?
C2 C3 1.368(6) . ?
C3 C4 1.387(5) . ?
C4 C5 1.392(5) . ?
C5 C11 1.538(5) . ?
N3 C10 1.350(4) . ?
N3 C6 1.350(4) . ?
C6 C7 1.380(5) . ?
C7 C8 1.373(5) . ?
C8 C9 1.378(5) . ?
C9 C10 1.385(5) . ?
C10 C11 1.528(4) . ?
C11 C12 1.535(5) . ?
N4 C13 1.340(4) . ?
N4 C17 1.357(4) . ?
C13 C14 1.377(5) . ?
C14 C15 1.390(5) . ?
C15 C16 1.395(5) . ?
C16 C17 1.365(5) . ?
C17 C23 1.538(5) . ?
N5 C18 1.341(5) . ?
N5 C22 1.342(4) . ?
C18 C19 1.377(5) . ?
C19 C20 1.378(5) . ?
C20 C21 1.378(5) . ?
C21 C22 1.381(5) . ?
C22 C23 1.518(5) . ?
C23 C24 1.528(4) . ?
O2 C25 1.267(5) . ?
O3 C25 1.240(4) . ?
C25 C26 1.487(6) . ?
O4 C27 1.275(4) . ?
O5 C27 1.227(4) . ?
C27 C28 1.513(5) . ?
O6 C29 1.281(5) . ?
O7 C29 1.267(14) . ?
C29 O7' 1.249(7) . ?
C29 C30 1.508(5) . ?
